data_1522650
loop_
_publ_author_name
'Palenzona, A.'

_publ_section_title
;
 The crystal structure and lattice constants of R3 Pt4 compounds
;
_journal_name_full 'Journal of the Less-Common Metals'
_journal_page_first 133
_journal_page_last 136
_journal_volume 53
_journal_year 1977
_chemical_formula_sum 'Pt4 Yb3'
_space_group_IT_number 148
_symmetry_space_group_name_Hall '-R 3'
_symmetry_space_group_name_H-M 'R -3 :H'
_cell_angle_alpha 90
_cell_angle_beta 90
_cell_angle_gamma 120
_cell_formula_units_Z 6
_cell_length_a 12.888
_cell_length_b 12.888
_cell_length_c 5.629
_cell_volume 809.716
_citation_journal_id_ASTM JCOMAH
_cod_data_source_file Palenzona_JCOMAH_1977_1881.cif
_cod_data_source_block Pt4Yb3
_cod_original_cell_volume 809.7164
_cod_database_code 1522650

loop_
_symmetry_equiv_pos_as_xyz
x,y,z
-y,x-y,z
-x+y,-x,z
-x,-y,-z
y,-x+y,-z
x-y,x,-z
x+2/3,y+1/3,z+1/3
-y+2/3,x-y+1/3,z+1/3
-x+y+2/3,-x+1/3,z+1/3
-x+2/3,-y+1/3,-z+1/3
y+2/3,-x+y+1/3,-z+1/3
x-y+2/3,x+1/3,-z+1/3
x+1/3,y+2/3,z+2/3
-y+1/3,x-y+2/3,z+2/3
-x+y+1/3,-x+2/3,z+2/3
-x+1/3,-y+2/3,-z+2/3
y+1/3,-x+y+2/3,-z+2/3
x-y+1/3,x+2/3,-z+2/3

loop_
_atom_site_label
_atom_site_type_symbol
_atom_site_fract_x
_atom_site_fract_y
_atom_site_fract_z
_atom_site_occupancy
_atom_site_U_iso_or_equiv
Pt1 Pt 0 0 0 1 0.0
Pt3 Pt 0.273 0.218 0.278 1 0.0
Yb1 Yb 0.044 0.211 0.237 1 0.0
Pt2 Pt 0 0 0.5 1 0.0
